data_9004411
loop_
_publ_author_name
'Liang, J.'
'Hawthorne, F. C.'

_publ_section_title
;
 Rietveld refinement of micaceous materials: muscovite-2M1, a comparison
 with single-crystal structure refinement
 Sample: single-crystal refinement
;
_journal_name_full 'The Canadian Mineralogist'
_journal_page_first 115
_journal_page_last 122
_journal_volume 34
_journal_year 1996
_chemical_formula_sum 'Al1.93 H2 K0.894 O12 Si3.772'
_chemical_name_mineral Muscovite
_space_group_IT_number 15
_symmetry_space_group_name_Hall '-C 2yc'
_symmetry_space_group_name_H-M 'C 1 2/c 1'
_cell_angle_alpha 90
_cell_angle_beta 95.69
_cell_angle_gamma 90
_cell_formula_units_Z 4
_cell_length_a 5.180
_cell_length_b 8.993
_cell_length_c 20.069
_cell_volume 930.283
_database_code_amcsd 0005485
_exptl_crystal_density_diffrn 2.763
_cod_original_formula_sum 'Al1.93 Si3.772 K.894 (O12 H2)'
_cod_database_code 9004411

loop_
_space_group_symop_operation_xyz
x,y,z
1/2+x,1/2+y,z
x,-y,1/2+z
1/2+x,1/2-y,1/2+z
-x,y,1/2-z
1/2-x,1/2+y,1/2-z
-x,-y,-z
1/2-x,1/2-y,-z

loop_
_atom_site_label
_atom_site_fract_x
_atom_site_fract_y
_atom_site_fract_z
_atom_site_occupancy
_atom_site_U_iso_or_equiv
_atom_site_type_symbol
_atom_site_attached_hydrogens
Al 0.25100 0.08380 0.00000 0.96500 0.00710 Al 0
SiT1 0.45140 0.25820 0.13550 0.94400 0.00810 Si 0
SiT2 0.03450 0.42950 0.36460 0.94200 0.00780 Si 0
K 0.00000 0.09860 0.25000 0.89400 0.02260 K 0
O-H 0.04290 0.06170 0.45010 1.00000 0.01350 O 1
O1 0.38360 0.25110 0.05360 1.00000 0.01360 O 0
O2 0.03800 0.44470 0.44630 1.00000 0.01340 O 0
O3 0.41280 0.09250 0.16820 1.00000 0.01890 O 0
O4 0.25160 0.37260 0.16880 1.00000 0.01890 O 0
O5 0.24690 0.30830 0.34260 1.00000 0.02080 O 0

loop_
_cod_changelog_entry_id
_cod_changelog_entry_author
_cod_changelog_entry_date
_cod_changelog_entry_text
1
;cod-tools version 3.8.0
Id: cif_guess_AMCSD_atom_types 9574 2023-05-10 09:00:05Z saulius
;
2023-05-10T18:49:04+03:00
;Derived atom types and hydrogen counts
from atom names that follow the AMCSD naming convention
(Wat == water, O-H == hydroxyl).
;

loop_
_cod_related_entry_id
_cod_related_entry_database
_cod_related_entry_code
1 AMCSD 0005485
